data_4022995
loop_
_publ_author_name
'Sylvie Pailloux'
'Iris Binyamin'
'Lorraine M. Deck'
'Brian M. Rapko'
'Benjamin P. Hay'
'Eileen N. Duesler'
'Robert T. Paine'

_publ_section_title
;
 Oxidation Reactivity Channels for 2-(Pyridin-2-yl)-N,N-diphenylacetamides
;
_journal_name_full 'Journal of Organic Chemistry'
_journal_page_first 9195
_journal_page_last 9202
_journal_paper_doi 10.1021/jo701408y
_journal_volume 72
_journal_year 2007
_chemical_formula_moiety 'C20 H18 N2 O'
_chemical_formula_sum 'C20 H18 N2 O'
_chemical_formula_weight 302.36
_chemical_name_systematic
;
 ?
;
_space_group_IT_number 15
_symmetry_cell_setting monoclinic
_symmetry_space_group_name_Hall '-C 2yc'
_symmetry_space_group_name_H-M 'C 1 2/c 1'
_atom_sites_solution_hydrogens geom
_atom_sites_solution_primary direct
_atom_sites_solution_secondary difmap
_audit_creation_method SHELXL-97
_cell_angle_alpha 90.00
_cell_angle_beta 101.218(5)
_cell_angle_gamma 90.00
_cell_formula_units_Z 8
_cell_length_a 15.9783(16)
_cell_length_b 6.2843(7)
_cell_length_c 32.044(3)
_cell_measurement_reflns_used 9268
_cell_measurement_temperature 233(2)
_cell_measurement_theta_max 30.67
_cell_measurement_theta_min 2.67
_cell_volume 3156.2(6)
_computing_cell_refinement 'Bruker SMART'
_computing_data_collection 'Bruker SMART'
_computing_data_reduction 'Bruker SAINT'
_computing_molecular_graphics 'Bruker SHELXTL'
_computing_publication_material 'Bruker SHELXTL'
_computing_structure_refinement 'SHELXL-97 (Sheldrick, 1997)'
_computing_structure_solution 'SHELXS-97 (Sheldrick, 1990)'
_diffrn_ambient_temperature 233(2)
_diffrn_measured_fraction_theta_full 0.982
_diffrn_measured_fraction_theta_max 0.982
_diffrn_measurement_device_type 'CCD area detector'
_diffrn_measurement_method 'phi and omega scans'
_diffrn_radiation_monochromator graphite
_diffrn_radiation_source 'fine-focus sealed tube'
_diffrn_radiation_type MoK\a
_diffrn_radiation_wavelength 0.71073
_diffrn_reflns_av_R_equivalents 0.0235
_diffrn_reflns_av_sigmaI/netI 0.0204
_diffrn_reflns_limit_h_max 21
_diffrn_reflns_limit_h_min -22
_diffrn_reflns_limit_k_max 8
_diffrn_reflns_limit_k_min -9
_diffrn_reflns_limit_l_max 46
_diffrn_reflns_limit_l_min -41
_diffrn_reflns_number 23523
_diffrn_reflns_theta_full 30.80
_diffrn_reflns_theta_max 30.80
_diffrn_reflns_theta_min 2.60
_diffrn_standards_decay_% 0.0
_exptl_absorpt_coefficient_mu 0.079
_exptl_absorpt_correction_T_max 0.996
_exptl_absorpt_correction_T_min 0.979
_exptl_absorpt_correction_type multi-scan
_exptl_absorpt_process_details SADABS
_exptl_crystal_colour colourless
_exptl_crystal_density_diffrn 1.273
_exptl_crystal_density_method 'not measured'
_exptl_crystal_description 'irregular chip'
_exptl_crystal_F_000 1280
_exptl_crystal_size_max 0.32
_exptl_crystal_size_mid 0.15
_exptl_crystal_size_min 0.06
_refine_diff_density_max 0.257
_refine_diff_density_min -0.190
_refine_diff_density_rms 0.040
_refine_ls_extinction_method none
_refine_ls_goodness_of_fit_ref 1.046
_refine_ls_hydrogen_treatment mixed
_refine_ls_matrix_type full
_refine_ls_number_parameters 269
_refine_ls_number_reflns 4852
_refine_ls_number_restraints 0
_refine_ls_restrained_S_all 1.046
_refine_ls_R_factor_all 0.0653
_refine_ls_R_factor_gt 0.0502
_refine_ls_shift/su_max 0.000
_refine_ls_shift/su_mean 0.000
_refine_ls_structure_factor_coef Fsqd
_refine_ls_weighting_details 'calc w=1/[\s^2^(Fo^2^)+(0.0546P)^2^+2.0342P] where P=(Fo^2^+2Fc^2^)/3'
_refine_ls_weighting_scheme calc
_refine_ls_wR_factor_gt 0.1233
_refine_ls_wR_factor_ref 0.1320
_reflns_number_gt 3815
_reflns_number_total 4852
_reflns_threshold_expression >2sigma(I)
_cod_data_source_file jo701408y-File004.cif
_cod_data_source_block rtp05k
_cod_depositor_comments
;
The following automatic conversions were performed:
'_symmetry_cell_setting' value 'Monoclinic' changed to 'monoclinic'
according to '/home/saulius/struct/CIF-dictionaries/cif_core.dic'
dictionary named 'cif_core.dic' version 2.4.1 from 2010-06-29.

Automatic conversion script
Id: cif_fix_enum 1527 2010-12-29 10:47:43Z saulius 
;
_cod_original_sg_symbol_H-M 'C 2/c'
_cod_database_code 4022995

loop_
_symmetry_equiv_pos_as_xyz
'x, y, z'
'-x, y, -z+1/2'
'x+1/2, y+1/2, z'
'-x+1/2, y+1/2, -z+1/2'
'-x, -y, -z'
'x, -y, z-1/2'
'-x+1/2, -y+1/2, -z'
'x+1/2, -y+1/2, z-1/2'

loop_
_atom_site_label
_atom_site_type_symbol
_atom_site_fract_x
_atom_site_fract_y
_atom_site_fract_z
_atom_site_U_iso_or_equiv
_atom_site_adp_type
_atom_site_occupancy
_atom_site_symmetry_multiplicity
_atom_site_calc_flag
_atom_site_refinement_flags
O O 0.12216(6) 0.34572(19) 0.10418(3) 0.0467(3) Uani 1 1 d .
N1 N 0.10884(6) 0.19905(16) -0.00133(3) 0.0299(2) Uani 1 1 d .
N2 N 0.21736(6) 0.10717(18) 0.13693(3) 0.0322(2) Uani 1 1 d .
C1 C 0.05811(7) 0.2984(2) -0.03376(4) 0.0301(2) Uani 1 1 d .
C2 C 0.06333(8) 0.5155(2) -0.04042(4) 0.0337(3) Uani 1 1 d .
H2 H 0.0238(11) 0.580(3) -0.0641(5) 0.047(4) Uiso 1 1 d .
C3 C 0.12414(9) 0.6328(2) -0.01387(4) 0.0362(3) Uani 1 1 d .
H3 H 0.1292(10) 0.786(3) -0.0172(5) 0.048(4) Uiso 1 1 d .
C4 C 0.17738(8) 0.5304(2) 0.01927(4) 0.0343(3) Uani 1 1 d .
H4 H 0.2206(11) 0.611(3) 0.0382(5) 0.048(4) Uiso 1 1 d .
C5 C 0.16643(7) 0.31499(19) 0.02495(4) 0.0288(2) Uani 1 1 d .
C6 C 0.21785(8) 0.1972(2) 0.06222(4) 0.0342(3) Uani 1 1 d .
H6A H 0.2780(11) 0.243(3) 0.0682(5) 0.050(5) Uiso 1 1 d .
H6B H 0.2158(11) 0.041(3) 0.0552(6) 0.052(5) Uiso 1 1 d .
C7 C 0.18096(7) 0.2261(2) 0.10235(4) 0.0301(2) Uani 1 1 d .
C8 C 0.29326(7) -0.0182(2) 0.13880(3) 0.0291(2) Uani 1 1 d .
C9 C 0.28784(9) -0.2248(2) 0.12407(4) 0.0374(3) Uani 1 1 d .
H9 H 0.2326(11) -0.287(3) 0.1131(6) 0.050(5) Uiso 1 1 d .
C10 C 0.36226(11) -0.3420(3) 0.12591(5) 0.0478(4) Uani 1 1 d .
H10 H 0.3576(13) -0.494(4) 0.1145(7) 0.074(6) Uiso 1 1 d .
C11 C 0.43998(10) -0.2551(3) 0.14255(5) 0.0497(4) Uani 1 1 d .
H11 H 0.4938(13) -0.334(3) 0.1429(6) 0.067(6) Uiso 1 1 d .
C12 C 0.44511(9) -0.0509(3) 0.15787(5) 0.0503(4) Uani 1 1 d .
H12 H 0.4986 0.0081 0.1696 0.078(6) Uiso 1 1 calc R
C13 C 0.37148(9) 0.0691(2) 0.15618(4) 0.0396(3) Uani 1 1 d .
H13 H 0.3756(11) 0.213(3) 0.1680(6) 0.052(5) Uiso 1 1 d .
C14 C 0.18262(8) 0.1175(2) 0.17527(4) 0.0356(3) Uani 1 1 d .
C15 C 0.19198(10) 0.2998(3) 0.19978(5) 0.0514(4) Uani 1 1 d .
H15 H 0.2195(14) 0.430(4) 0.1903(7) 0.077(7) Uiso 1 1 d .
C16 C 0.15863(13) 0.3042(4) 0.23689(5) 0.0714(6) Uani 1 1 d .
H16 H 0.1658(15) 0.437(4) 0.2536(8) 0.087(7) Uiso 1 1 d .
C17 C 0.11716(13) 0.1299(5) 0.24903(5) 0.0774(8) Uani 1 1 d .
H17 H 0.0950(15) 0.130(4) 0.2746(8) 0.092(7) Uiso 1 1 d .
C18 C 0.10864(12) -0.0501(4) 0.22454(6) 0.0686(6) Uani 1 1 d .
H18 H 0.0777(16) -0.177(4) 0.2324(8) 0.090(8) Uiso 1 1 d .
C19 C 0.14126(10) -0.0585(3) 0.18714(5) 0.0487(4) Uani 1 1 d .
H19 H 0.1359(12) -0.188(3) 0.1689(6) 0.059(5) Uiso 1 1 d .
C20 C -0.00611(9) 0.1636(3) -0.06215(5) 0.0456(3) Uani 1 1 d .
H20A H 0.0228 0.0717 -0.0791 0.108(9) Uiso 1 1 calc R
H20B H -0.0461 0.2543 -0.0808 0.102(8) Uiso 1 1 calc R
H20C H -0.0367 0.0773 -0.0450 0.106(9) Uiso 1 1 calc R

loop_
_atom_site_aniso_label
_atom_site_aniso_U_11
_atom_site_aniso_U_22
_atom_site_aniso_U_33
_atom_site_aniso_U_23
_atom_site_aniso_U_13
_atom_site_aniso_U_12
O 0.0411(5) 0.0645(7) 0.0353(5) 0.0107(5) 0.0097(4) 0.0275(5)
N1 0.0310(5) 0.0289(5) 0.0305(5) 0.0031(4) 0.0076(4) 0.0052(4)
N2 0.0305(5) 0.0419(6) 0.0243(4) 0.0044(4) 0.0057(4) 0.0127(4)
C1 0.0281(5) 0.0354(6) 0.0278(5) 0.0011(5) 0.0078(4) 0.0047(5)
C2 0.0348(6) 0.0373(6) 0.0294(6) 0.0090(5) 0.0075(5) 0.0107(5)
C3 0.0451(7) 0.0289(6) 0.0366(6) 0.0062(5) 0.0126(5) 0.0037(5)
C4 0.0371(6) 0.0346(6) 0.0309(6) -0.0004(5) 0.0062(5) -0.0017(5)
C5 0.0285(5) 0.0334(6) 0.0255(5) 0.0047(4) 0.0077(4) 0.0072(4)
C6 0.0315(6) 0.0447(7) 0.0268(5) 0.0075(5) 0.0065(4) 0.0123(5)
C7 0.0263(5) 0.0363(6) 0.0267(5) 0.0031(5) 0.0027(4) 0.0056(5)
C8 0.0283(5) 0.0363(6) 0.0225(5) 0.0059(4) 0.0043(4) 0.0087(5)
C9 0.0388(7) 0.0394(7) 0.0343(6) 0.0004(5) 0.0074(5) 0.0061(5)
C10 0.0593(9) 0.0423(8) 0.0442(8) 0.0062(6) 0.0160(7) 0.0198(7)
C11 0.0439(8) 0.0653(10) 0.0425(7) 0.0172(7) 0.0145(6) 0.0283(7)
C12 0.0278(6) 0.0736(11) 0.0478(8) 0.0136(8) 0.0034(6) 0.0046(7)
C13 0.0343(6) 0.0439(8) 0.0389(7) 0.0043(6) 0.0026(5) 0.0009(6)
C14 0.0299(6) 0.0530(8) 0.0232(5) 0.0030(5) 0.0028(4) 0.0144(5)
C15 0.0470(8) 0.0684(11) 0.0357(7) -0.0121(7) 0.0007(6) 0.0127(8)
C16 0.0623(11) 0.1140(18) 0.0346(8) -0.0221(10) 0.0015(7) 0.0307(12)
C17 0.0605(11) 0.144(2) 0.0312(8) 0.0111(11) 0.0179(7) 0.0435(13)
C18 0.0557(10) 0.1046(17) 0.0525(10) 0.0280(11) 0.0275(8) 0.0216(11)
C19 0.0443(8) 0.0630(10) 0.0415(7) 0.0122(7) 0.0150(6) 0.0136(7)
C20 0.0405(7) 0.0514(9) 0.0424(7) -0.0075(7) 0.0019(6) -0.0016(6)

loop_
_atom_type_symbol
_atom_type_description
_atom_type_scat_dispersion_real
_atom_type_scat_dispersion_imag
_atom_type_scat_source
C C 0.0033 0.0016 'International Tables Vol C Tables 4.2.6.8 and 6.1.1.4'
H H 0.0000 0.0000 'International Tables Vol C Tables 4.2.6.8 and 6.1.1.4'
N N 0.0061 0.0033 'International Tables Vol C Tables 4.2.6.8 and 6.1.1.4'
O O 0.0106 0.0060 'International Tables Vol C Tables 4.2.6.8 and 6.1.1.4'

loop_
_geom_angle_atom_site_label_1
_geom_angle_atom_site_label_2
_geom_angle_atom_site_label_3
_geom_angle
C5 N1 C1 118.22(10)
C7 N2 C8 123.72(9)
C7 N2 C14 119.38(10)
C8 N2 C14 116.73(9)
N1 C1 C2 122.14(11)
N1 C1 C20 116.60(12)
C2 C1 C20 121.25(12)
C3 C2 C1 119.29(11)
C3 C2 H2 122.0(10)
C1 C2 H2 118.8(10)
C2 C3 C4 118.70(12)
C2 C3 H3 121.7(10)
C4 C3 H3 119.6(10)
C5 C4 C3 118.85(12)
C5 C4 H4 121.4(10)
C3 C4 H4 119.7(10)
N1 C5 C4 122.73(11)
N1 C5 C6 115.74(11)
C4 C5 C6 121.51(12)
C5 C6 C7 111.65(10)
C5 C6 H6A 111.7(10)
C7 C6 H6A 108.9(10)
C5 C6 H6B 108.2(10)
C7 C6 H6B 107.7(10)
H6A C6 H6B 108.6(14)
O C7 N2 120.67(11)
O C7 C6 122.97(11)
N2 C7 C6 116.35(10)
C9 C8 C13 120.28(12)
C9 C8 N2 120.37(11)
C13 C8 N2 119.34(12)
C8 C9 C10 119.23(14)
C8 C9 H9 119.8(10)
C10 C9 H9 120.9(10)
C11 C10 C9 120.66(15)
C11 C10 H10 120.7(12)
C9 C10 H10 118.6(12)
C10 C11 C12 120.02(13)
C10 C11 H11 121.8(12)
C12 C11 H11 118.1(12)
C11 C12 C13 120.19(14)
C11 C12 H12 119.9
C13 C12 H12 119.9
C8 C13 C12 119.60(15)
C8 C13 H13 120.8(10)
C12 C13 H13 119.6(10)
C19 C14 C15 120.87(14)
C19 C14 N2 118.85(13)
C15 C14 N2 120.28(14)
C14 C15 C16 119.0(2)
C14 C15 H15 120.5(13)
C16 C15 H15 120.4(13)
C17 C16 C15 120.7(2)
C17 C16 H16 122.1(14)
C15 C16 H16 117.2(15)
C18 C17 C16 119.74(16)
C18 C17 H17 118.6(15)
C16 C17 H17 121.6(15)
C17 C18 C19 120.7(2)
C17 C18 H18 121.1(14)
C19 C18 H18 118.1(15)
C14 C19 C18 119.01(18)
C14 C19 H19 119.0(11)
C18 C19 H19 122.0(11)
C1 C20 H20A 109.5
C1 C20 H20B 109.5
H20A C20 H20B 109.5
C1 C20 H20C 109.5
H20A C20 H20C 109.5
H20B C20 H20C 109.5

loop_
_geom_bond_atom_site_label_1
_geom_bond_atom_site_label_2
_geom_bond_distance
O C7 1.2134(14)
N1 C5 1.3361(16)
N1 C1 1.3412(15)
N2 C7 1.3690(15)
N2 C8 1.4376(14)
N2 C14 1.4446(15)
C1 C2 1.3861(18)
C1 C20 1.4948(19)
C2 C3 1.375(2)
C2 H2 0.976(17)
C3 C4 1.3836(18)
C3 H3 0.975(18)
C4 C5 1.3813(18)
C4 H4 0.968(17)
C5 C6 1.5060(16)
C6 C7 1.5262(16)
C6 H6A 0.987(17)
C6 H6B 1.004(18)
C8 C9 1.3786(19)
C8 C13 1.3791(18)
C9 C10 1.3900(19)
C9 H9 0.967(17)
C10 C11 1.366(3)
C10 H10 1.02(2)
C11 C12 1.371(3)
C11 H11 0.99(2)
C12 C13 1.390(2)
C12 H12 0.9400
C13 H13 0.975(18)
C14 C19 1.379(2)
C14 C15 1.380(2)
C15 C16 1.395(2)
C15 H15 1.00(2)
C16 C17 1.375(4)
C16 H16 0.99(3)
C17 C18 1.369(4)
C17 H17 0.96(3)
C18 C19 1.398(2)
C18 H18 1.00(2)
C19 H19 1.00(2)
C20 H20A 0.9700
C20 H20B 0.9700
C20 H20C 0.9700

loop_
_geom_torsion_atom_site_label_1
_geom_torsion_atom_site_label_2
_geom_torsion_atom_site_label_3
_geom_torsion_atom_site_label_4
_geom_torsion
C5 N1 C1 C2 -0.54(17)
C5 N1 C1 C20 -179.34(11)
N1 C1 C2 C3 2.13(18)
C20 C1 C2 C3 -179.13(12)
C1 C2 C3 C4 -1.15(18)
C2 C3 C4 C5 -1.24(19)
C1 N1 C5 C4 -2.02(17)
C1 N1 C5 C6 176.47(10)
C3 C4 C5 N1 2.94(18)
C3 C4 C5 C6 -175.47(11)
N1 C5 C6 C7 -97.15(13)
C4 C5 C6 C7 81.36(15)
C8 N2 C7 O -172.34(13)
C14 N2 C7 O 2.85(19)
C8 N2 C7 C6 8.23(18)
C14 N2 C7 C6 -176.58(12)
C5 C6 C7 O -6.25(19)
C5 C6 C7 N2 173.17(11)
C7 N2 C8 C9 -87.44(16)
C14 N2 C8 C9 97.26(14)
C7 N2 C8 C13 93.69(15)
C14 N2 C8 C13 -81.62(15)
C13 C8 C9 C10 -1.68(19)
N2 C8 C9 C10 179.46(11)
C8 C9 C10 C11 0.7(2)
C9 C10 C11 C12 0.4(2)
C10 C11 C12 C13 -0.6(2)
C9 C8 C13 C12 1.5(2)
N2 C8 C13 C12 -179.66(12)
C11 C12 C13 C8 -0.3(2)
C7 N2 C14 C19 111.00(14)
C8 N2 C14 C19 -73.48(15)
C7 N2 C14 C15 -69.96(16)
C8 N2 C14 C15 105.56(15)
C19 C14 C15 C16 -0.2(2)
N2 C14 C15 C16 -179.25(13)
C14 C15 C16 C17 0.1(3)
C15 C16 C17 C18 0.2(3)
C16 C17 C18 C19 -0.4(3)
C15 C14 C19 C18 0.0(2)
N2 C14 C19 C18 179.08(13)
C17 C18 C19 C14 0.3(3)

loop_
_cod_related_entry_id
_cod_related_entry_database
_cod_related_entry_code
1 ChemSpider 21121495
